data_7246593
loop_
_publ_author_name
'Liebertseder, Mareike'
'Donsbach, Carsten'
'Feldmann, Claus'

_publ_section_title
;
 Reactions of noble-metal oxides in ionic liquids near room temperature
;
_journal_issue 17
_journal_name_full 'RSC Advances'
_journal_page_first 11441
_journal_page_last 11449
_journal_paper_doi 10.1039/D3RA00892D
_journal_volume 13
_journal_year 2023
_chemical_formula_moiety 'I, C8 H14 Ag N2'
_chemical_formula_sum 'C8 H14 Ag I N2'
_chemical_formula_weight 372.98
_space_group_crystal_system monoclinic
_space_group_IT_number 9
_space_group_name_Hall 'C -2yc'
_space_group_name_H-M_alt 'C 1 c 1'
_atom_sites_solution_hydrogens geom
_audit_creation_date 2022-11-18
_audit_creation_method
;
Olex2 1.3
(compiled 2020.11.12 svn.r5f609507 for OlexSys, GUI svn.r6272)
;
_audit_update_record
;
2022-11-18 deposited with the CCDC.	2023-04-11 downloaded from the CCDC.
;
_cell_angle_alpha 90
_cell_angle_beta 106.701(3)
_cell_angle_gamma 90
_cell_formula_units_Z 4
_cell_length_a 15.4741(6)
_cell_length_b 6.5845(3)
_cell_length_c 12.3744(4)
_cell_measurement_reflns_used 16835
_cell_measurement_temperature 180
_cell_measurement_theta_max 64.36
_cell_measurement_theta_min 3.24
_cell_volume 1207.63(8)
_computing_molecular_graphics 'Olex2 1.3 (Dolomanov et al., 2009)'
_computing_publication_material 'Olex2 1.3 (Dolomanov et al., 2009)'
_computing_structure_refinement 'SHELXL 2018/3 (Sheldrick, 2015)'
_computing_structure_solution 'SHELXT 2018/2 (Sheldrick, 2018)'
_diffrn_ambient_temperature 180.0
_diffrn_measured_fraction_theta_full 0.996
_diffrn_measured_fraction_theta_max 0.996
_diffrn_measurement_device_type 'STOE STADIVARI'
_diffrn_radiation_type GaK\a
_diffrn_radiation_wavelength 1.34143
_diffrn_reflns_av_R_equivalents 0.0418
_diffrn_reflns_av_unetI/netI 0.0210
_diffrn_reflns_Laue_measured_fraction_full 0.996
_diffrn_reflns_Laue_measured_fraction_max 0.996
_diffrn_reflns_limit_h_max 19
_diffrn_reflns_limit_h_min -19
_diffrn_reflns_limit_k_max 8
_diffrn_reflns_limit_k_min -8
_diffrn_reflns_limit_l_max 5
_diffrn_reflns_limit_l_min -15
_diffrn_reflns_number 5771
_diffrn_reflns_point_group_measured_fraction_full 0.648
_diffrn_reflns_point_group_measured_fraction_max 0.637
_diffrn_reflns_theta_full 53.597
_diffrn_reflns_theta_max 59.244
_diffrn_reflns_theta_min 5.193
_exptl_absorpt_coefficient_mu 22.204
_exptl_crystal_density_diffrn 2.051
_exptl_crystal_description needle
_exptl_crystal_F_000 704
_exptl_crystal_size_max 0.1
_exptl_crystal_size_mid 0.01
_exptl_crystal_size_min 0.01
_refine_diff_density_max 2.422
_refine_diff_density_min -2.703
_refine_diff_density_rms 0.329
_refine_ls_abs_structure_details
;
 Refined as an inversion twin.
;
_refine_ls_abs_structure_Flack 0.38(5)
_refine_ls_extinction_method none
_refine_ls_goodness_of_fit_ref 1.064
_refine_ls_hydrogen_treatment constr
_refine_ls_matrix_type full
_refine_ls_number_parameters 112
_refine_ls_number_reflns 1693
_refine_ls_number_restraints 2
_refine_ls_restrained_S_all 1.064
_refine_ls_R_factor_all 0.0751
_refine_ls_R_factor_gt 0.0750
_refine_ls_shift/su_max 0.000
_refine_ls_shift/su_mean 0.000
_refine_ls_structure_factor_coef Fsqd
_refine_ls_weighting_details 'w=1/[\s^2^(Fo^2^)+(0.1806P)^2^+2.8858P] where P=(Fo^2^+2Fc^2^)/3'
_refine_ls_weighting_scheme calc
_refine_ls_wR_factor_gt 0.1980
_refine_ls_wR_factor_ref 0.1985
_reflns_Friedel_coverage 0.277
_reflns_Friedel_fraction_full 0.298
_reflns_Friedel_fraction_max 0.277
_reflns_number_gt 1690
_reflns_number_total 1693
_reflns_threshold_expression 'I > 2\s(I)'
_cod_data_source_file d3ra00892d2.cif
_cod_data_source_block (c6h10n2)(agi)
_cod_database_code 7246593
_shelx_shelxl_version_number 2018/3
_shelx_space_group_comment
;
The symmetry employed for this shelxl refinement is uniquely defined
by the following loop, which should always be used as a source of
symmetry information in preference to the above space-group names.
They are only intended as comments.
;
_shelx_estimated_absorpt_t_max 0.808
_shelx_estimated_absorpt_t_min 0.215
_olex2_refinement_description
;
1. Twinned data refinement
 Scales: 0.62(5)
 0.38(5)
2. Fixed Uiso
 At 1.2 times of:
  All C(H) groups, All C(H,H) groups
 At 1.5 times of:
  All C(H,H,H) groups
3.a Secondary CH2 refined with riding coordinates:
 C005(H00A,H00B), C008(H00C,H00D), C00B(H00I,H00J)
3.b Aromatic/amide H refined with riding coordinates:
 C006(H006), C00A(H00H)
3.c Idealised Me refined as rotating group:
 C009(H00E,H00F,H00G), C00C(H00K,H00L,H00M)
;
_olex2_submission_special_instructions 'No special instructions were received'

loop_
_space_group_symop_operation_xyz
'x, y, z'
'x, -y, z+1/2'
'x+1/2, y+1/2, z'
'x+1/2, -y+1/2, z+1/2'

loop_
_atom_site_label
_atom_site_type_symbol
_atom_site_fract_x
_atom_site_fract_y
_atom_site_fract_z
_atom_site_U_iso_or_equiv
_atom_site_adp_type
_atom_site_occupancy
_atom_site_site_symmetry_order
_atom_site_calc_flag
_atom_site_refinement_flags_posn
_atom_site_refinement_flags_adp
_atom_site_refinement_flags_occupancy
_atom_site_disorder_assembly
_atom_site_disorder_group
I001 I 0.35410(10) -0.16481(14) 0.31131(14) 0.0472(4) Uani 1 1 d . . . . .
Ag00 Ag 0.42314(8) 0.24071(13) 0.47334(10) 0.0367(4) Uani 1 1 d . . . . .
N003 N 0.4354(12) 0.625(2) 0.6227(15) 0.043(3) Uani 1 1 d . . . . .
N004 N 0.5666(11) 0.550(2) 0.6007(16) 0.045(3) Uani 1 1 d . . . . .
C005 C 0.6358(11) 0.449(3) 0.561(2) 0.051(4) Uani 1 1 d . . . . .
H00A H 0.625735 0.300396 0.558701 0.061 Uiso 1 1 calc R U . . .
H00B H 0.696011 0.476566 0.614452 0.061 Uiso 1 1 calc R U . . .
C006 C 0.576(2) 0.724(4) 0.670(2) 0.054(5) Uani 1 1 d . . . . .
H006 H 0.630568 0.797158 0.701144 0.065 Uiso 1 1 calc R U . . .
C007 C 0.4781(12) 0.496(2) 0.5741(16) 0.041(3) Uani 1 1 d . . . . .
C008 C 0.6323(14) 0.529(3) 0.442(2) 0.049(4) Uani 1 1 d . . . . .
H00C H 0.572257 0.498021 0.389053 0.059 Uiso 1 1 calc R U . . .
H00D H 0.678099 0.456007 0.414597 0.059 Uiso 1 1 calc R U . . .
C009 C 0.655(3) 0.828(5) 0.331(3) 0.079(9) Uani 1 1 d . . . . .
H00E H 0.596696 0.801287 0.275019 0.118 Uiso 1 1 calc R U . . .
H00F H 0.702471 0.752586 0.311273 0.118 Uiso 1 1 calc R U . . .
H00G H 0.667856 0.973804 0.332750 0.118 Uiso 1 1 calc R U . . .
C00A C 0.4989(18) 0.766(2) 0.685(2) 0.048(5) Uani 1 1 d . . . . .
H00H H 0.486899 0.873456 0.729414 0.058 Uiso 1 1 calc R U . . .
C00B C 0.6501(17) 0.764(4) 0.441(3) 0.062(7) Uani 1 1 d . . . . .
H00I H 0.601025 0.838497 0.460198 0.074 Uiso 1 1 calc R U . . .
H00J H 0.707625 0.797541 0.498055 0.074 Uiso 1 1 calc R U . . .
C00C C 0.3382(11) 0.631(4) 0.613(2) 0.051(4) Uani 1 1 d . . . . .
H00K H 0.303374 0.619668 0.533610 0.077 Uiso 1 1 calc R U . . .
H00L H 0.323751 0.760152 0.643606 0.077 Uiso 1 1 calc R U . . .
H00M H 0.323030 0.518245 0.655819 0.077 Uiso 1 1 calc R U . . .

loop_
_atom_site_aniso_label
_atom_site_aniso_U_11
_atom_site_aniso_U_22
_atom_site_aniso_U_33
_atom_site_aniso_U_23
_atom_site_aniso_U_13
_atom_site_aniso_U_12
I001 0.0420(6) 0.0373(6) 0.0613(7) -0.0006(4) 0.0129(5) -0.0030(4)
Ag00 0.0282(6) 0.0294(6) 0.0510(7) -0.0012(4) 0.0089(4) 0.0002(3)
N003 0.044(8) 0.033(6) 0.055(8) -0.004(6) 0.017(7) 0.010(6)
N004 0.035(7) 0.040(6) 0.057(9) -0.012(6) 0.008(6) -0.003(5)
C005 0.026(9) 0.042(8) 0.083(14) -0.002(9) 0.014(8) 0.005(6)
C006 0.074(16) 0.043(8) 0.050(11) -0.008(9) 0.026(11) -0.017(10)
C007 0.039(8) 0.030(6) 0.053(9) -0.009(6) 0.014(7) -0.010(6)
C008 0.039(8) 0.049(9) 0.061(11) -0.009(8) 0.017(8) -0.004(7)
C009 0.074(19) 0.08(2) 0.08(2) 0.020(14) 0.014(16) -0.004(14)
C00A 0.072(14) 0.022(7) 0.059(11) -0.011(6) 0.032(11) -0.001(6)
C00B 0.037(11) 0.063(14) 0.085(18) -0.015(11) 0.020(11) -0.007(8)
C00C 0.022(7) 0.061(10) 0.066(11) 0.017(9) 0.005(7) 0.005(7)

loop_
_atom_type_symbol
_atom_type_description
_atom_type_scat_dispersion_real
_atom_type_scat_dispersion_imag
_atom_type_scat_source
C C 0.0148 0.0070 'International Tables Vol C Tables 4.2.6.8 and 6.1.1.4'
H H 0.0000 0.0000 'International Tables Vol C Tables 4.2.6.8 and 6.1.1.4'
Ag Ag 0.0963 3.3589 'International Tables Vol C Tables 4.2.6.8 and 6.1.1.4'
I I 0.0968 5.4979 'International Tables Vol C Tables 4.2.6.8 and 6.1.1.4'
N N 0.0253 0.0136 'International Tables Vol C Tables 4.2.6.8 and 6.1.1.4'

loop_
_geom_angle_atom_site_label_1
_geom_angle_atom_site_label_2
_geom_angle_atom_site_label_3
_geom_angle
_geom_angle_site_symmetry_1
_geom_angle_site_symmetry_3
_geom_angle_publ_flag
C007 N003 C00A 108.1(16) . . ?
C007 N003 C00C 127.7(18) . . ?
C00A N003 C00C 124.2(17) . . ?
C006 N004 C005 127.7(19) . . ?
C007 N004 C005 125.8(16) . . ?
C007 N004 C006 106.4(18) . . ?
N004 C005 H00A 109.7 . . ?
N004 C005 H00B 109.7 . . ?
N004 C005 C008 109.6(16) . . ?
H00A C005 H00B 108.2 . . ?
C008 C005 H00A 109.7 . . ?
C008 C005 H00B 109.7 . . ?
N004 C006 H006 125.7 . . ?
C00A C006 N004 109(2) . . ?
C00A C006 H006 125.7 . . ?
N003 C007 Ag00 127.5(13) . . ?
N003 C007 N004 108.7(15) . . ?
N004 C007 Ag00 123.8(13) . . ?
C005 C008 H00C 109.1 . . ?
C005 C008 H00D 109.1 . . ?
C005 C008 C00B 112(2) . . ?
H00C C008 H00D 107.9 . . ?
C00B C008 H00C 109.1 . . ?
C00B C008 H00D 109.1 . . ?
H00E C009 H00F 109.5 . . ?
H00E C009 H00G 109.5 . . ?
H00F C009 H00G 109.5 . . ?
C00B C009 H00E 109.5 . . ?
C00B C009 H00F 109.5 . . ?
C00B C009 H00G 109.5 . . ?
N003 C00A H00H 125.9 . . ?
C006 C00A N003 108.3(17) . . ?
C006 C00A H00H 125.9 . . ?
C008 C00B H00I 109.5 . . ?
C008 C00B H00J 109.5 . . ?
C009 C00B C008 111(3) . . ?
C009 C00B H00I 109.5 . . ?
C009 C00B H00J 109.5 . . ?
H00I C00B H00J 108.1 . . ?
N003 C00C H00K 109.5 . . ?
N003 C00C H00L 109.5 . . ?
N003 C00C H00M 109.5 . . ?
H00K C00C H00L 109.5 . . ?
H00K C00C H00M 109.5 . . ?
H00L C00C H00M 109.5 . . ?

loop_
_geom_bond_atom_site_label_1
_geom_bond_atom_site_label_2
_geom_bond_distance
_geom_bond_site_symmetry_2
_geom_bond_publ_flag
Ag00 C007 2.119(15) . ?
N003 C007 1.33(2) . ?
N003 C00A 1.41(3) . ?
N003 C00C 1.47(2) . ?
N004 C005 1.46(2) . ?
N004 C006 1.41(3) . ?
N004 C007 1.36(2) . ?
C005 H00A 0.9900 . ?
C005 H00B 0.9900 . ?
C005 C008 1.56(3) . ?
C006 H006 0.9500 . ?
C006 C00A 1.29(4) . ?
C008 H00C 0.9900 . ?
C008 H00D 0.9900 . ?
C008 C00B 1.58(3) . ?
C009 H00E 0.9800 . ?
C009 H00F 0.9800 . ?
C009 H00G 0.9800 . ?
C009 C00B 1.44(5) . ?
C00A H00H 0.9500 . ?
C00B H00I 0.9900 . ?
C00B H00J 0.9900 . ?
C00C H00K 0.9800 . ?
C00C H00L 0.9800 . ?
C00C H00M 0.9800 . ?

loop_
_geom_torsion_atom_site_label_1
_geom_torsion_atom_site_label_2
_geom_torsion_atom_site_label_3
_geom_torsion_atom_site_label_4
_geom_torsion
_geom_torsion_site_symmetry_1
_geom_torsion_site_symmetry_2
_geom_torsion_site_symmetry_3
_geom_torsion_site_symmetry_4
_geom_torsion_publ_flag
N004 C005 C008 C00B 61(2) . . . . ?
N004 C006 C00A N003 -2(3) . . . . ?
C005 N004 C006 C00A 179(2) . . . . ?
C005 N004 C007 Ag00 3(3) . . . . ?
C005 N004 C007 N003 -178.3(19) . . . . ?
C005 C008 C00B C009 175(2) . . . . ?
C006 N004 C005 C008 -95(3) . . . . ?
C006 N004 C007 Ag00 -178.8(15) . . . . ?
C006 N004 C007 N003 0(2) . . . . ?
C007 N003 C00A C006 2(3) . . . . ?
C007 N004 C005 C008 83(2) . . . . ?
C007 N004 C006 C00A 1(3) . . . . ?
C00A N003 C007 Ag00 177.8(14) . . . . ?
C00A N003 C007 N004 -1(2) . . . . ?
C00C N003 C007 Ag00 -4(3) . . . . ?
C00C N003 C007 N004 177.0(19) . . . . ?
C00C N003 C00A C006 -176(2) . . . . ?

loop_
_twin_individual_id
_twin_individual_mass_fraction_refined
1 0.62(5)
2 0.38(5)
